data_4082492
loop_
_publ_author_name
'Dixon, Lily S. H.'
'Hill, Anthony F.'
'Sinha, Arup'
'Ward, Jas S.'

_publ_section_title
;
 N-Heterocyclic Silyl Pincer Ligands
;
_journal_issue 3
_journal_name_full Organometallics
_journal_page_first 653
_journal_paper_doi 10.1021/om400792j
_journal_volume 33
_journal_year 2014
_chemical_compound_source 'Research School of Chemistry'
_chemical_formula_moiety 'C56 H49 Cl1 N2 P3 Rh1 Si1, 0.5(C6 H6)'
_chemical_formula_sum 'C59 H52 Cl N2 P3 Rh Si'
_chemical_formula_weight 1048.44
_space_group_IT_number 2
_symmetry_cell_setting triclinic
_symmetry_space_group_name_Hall '-P 1'
_symmetry_space_group_name_H-M 'P -1'
_atom_sites_solution_hydrogens difmap
_atom_sites_solution_primary direct
_cell_angle_alpha 87.2376(7)
_cell_angle_beta 86.4154(8)
_cell_angle_gamma 67.1037(6)
_cell_formula_units_Z 2
_cell_length_a 11.74350(10)
_cell_length_b 13.3987(2)
_cell_length_c 17.0566(2)
_cell_measurement_reflns_used 40729
_cell_measurement_temperature 200
_cell_measurement_theta_max 30
_cell_measurement_theta_min 3
_cell_volume 2466.69(5)
_computing_cell_refinement 'DENZO/SCALEPACK (Otwinowski & Minor, 1997)'
_computing_data_collection 'COLLECT (Nonius, 2001).'
_computing_data_reduction 'DENZO/SCALEPACK (Otwinowski & Minor, 1997)'
_computing_molecular_graphics 'Ortep-3 for windows (Farrugia, 1997)'
_computing_publication_material 'CRYSTALS (Betteridge et al., 2003)'
_computing_structure_refinement 'CRYSTALS (Betteridge et al., 2003)'
_computing_structure_solution 'SIR92 (Altomare et al., 1994)'
_diffrn_ambient_temperature 200
_diffrn_measured_fraction_theta_full 0.997
_diffrn_measured_fraction_theta_max 0.997
_diffrn_measurement_device Area
_diffrn_measurement_device_type 'Nonius KappaCCD'
_diffrn_measurement_method \w
_diffrn_radiation_monochromator graphite
_diffrn_radiation_type 'Mo K\a'
_diffrn_radiation_wavelength 0.71073
_diffrn_reflns_av_R_equivalents 0.034
_diffrn_reflns_limit_h_max 16
_diffrn_reflns_limit_h_min -16
_diffrn_reflns_limit_k_max 18
_diffrn_reflns_limit_k_min -18
_diffrn_reflns_limit_l_max 23
_diffrn_reflns_limit_l_min -23
_diffrn_reflns_number 67382
_diffrn_reflns_theta_full 30.081
_diffrn_reflns_theta_max 30.081
_diffrn_reflns_theta_min 2.872
_diffrn_standards_number 0
_exptl_absorpt_coefficient_mu 0.564
_exptl_absorpt_correction_T_max 0.938
_exptl_absorpt_correction_T_min 0.905
_exptl_absorpt_correction_type integration
_exptl_absorpt_process_details
;
Gaussian integration (Coppens, 1970)
;
_exptl_crystal_colour yellow
_exptl_crystal_density_diffrn 1.412
_exptl_crystal_density_method 'not measured'
_exptl_crystal_description block
_exptl_crystal_F_000 1082
_exptl_crystal_size_max 0.220
_exptl_crystal_size_mid 0.140
_exptl_crystal_size_min 0.140
_refine_diff_density_max 1.21
_refine_diff_density_min -1.31
_refine_ls_extinction_coef 73(13)
_refine_ls_extinction_method 'Larson (1970), Equation 22'
_refine_ls_goodness_of_fit_ref 0.9812
_refine_ls_hydrogen_treatment mixed
_refine_ls_matrix_type full
_refine_ls_number_parameters 813
_refine_ls_number_reflns 14450
_refine_ls_number_restraints 394
_refine_ls_R_factor_all 0.0445
_refine_ls_R_factor_gt 0.0341
_refine_ls_shift/su_max 0.0023477
_refine_ls_shift/su_mean 0.0000581
_refine_ls_structure_factor_coef Fsqd
_refine_ls_weighting_details
;
 Method= Modified Sheldrick 
 w=1/[\s^2^(F^2^) + ( 0.04P)^2^ + 2.23P] 
 ,where P=(max(Fo^2^,0) + 2Fc^2^)/3 
;
_refine_ls_weighting_scheme calc
_refine_ls_wR_factor_all 0.0840
_refine_ls_wR_factor_gt 0.0790
_refine_ls_wR_factor_ref 0.0840
_reflns_limit_h_max 16
_reflns_limit_h_min -16
_reflns_limit_k_max 18
_reflns_limit_k_min -18
_reflns_limit_l_max 23
_reflns_limit_l_min 0
_reflns_number_gt 12233
_reflns_number_total 14450
_reflns_threshold_expression I>2.0\s(I)
_oxford_diffrn_Wilson_B_factor 1.81
_oxford_diffrn_Wilson_scale 8.03
_oxford_refine_ls_r_factor_ref 0.0445
_oxford_refine_ls_scale 0.3711(2)
_oxford_reflns_number_all 14450
_oxford_reflns_threshold_expression_ref I>-10.0\s(I)
_cod_data_source_file om400792j_si_002.cif
_cod_data_source_block 1
_cod_depositor_comments
;
The following automatic conversions were performed:

'_symmetry_cell_setting' value 'Triclinic' changed to 'triclinic'
according to
/usr/data/users/saulius/automatic-downloads/current/ACS/lib/dictionaries/cif_core.dic
dictionary named 'cif_core.dic' version 2.4.2 from
2011-04-26.

'_atom_sites_solution_primary' value 'Direct' changed to
'direct' according to
/usr/data/users/saulius/automatic-downloads/current/ACS/lib/dictionaries/cif_core.dic
dictionary named 'cif_core.dic' version 2.4.2 from 2011-04-26.

Automatic conversion script
Id: cif_fix_values 2281 2013-09-26 08:29:07Z andrius 
;
_cod_original_sg_symbol_H-M 'P -1 '
_cod_original_formula_sum 'C59 H52 Cl1 N2 P3 Rh1 Si1'
_cod_database_code 4082492

loop_
_symmetry_equiv_pos_as_xyz
x,y,z
-x,-y,-z

loop_
_atom_site_label
_atom_site_type_symbol
_atom_site_fract_x
_atom_site_fract_y
_atom_site_fract_z
_atom_site_U_iso_or_equiv
_atom_site_occupancy
_atom_site_adp_type
_atom_site_refinement_flags_posn
Cl1 Cl 1.05024(4) 0.02309(4) 0.31440(3) 0.0309 1.0000 Uani .
N1 N 1.30193(14) 0.07200(13) 0.22927(9) 0.0258 1.0000 Uani D
N2 N 1.19175(13) 0.02017(12) 0.12253(9) 0.0231 1.0000 Uani D
P1 P 1.13576(4) 0.22202(4) 0.32725(3) 0.0244 1.0000 Uani D
P2 P 0.93943(4) 0.12785(3) 0.13936(3) 0.0207 1.0000 Uani D
P3 P 0.79347(4) 0.31327(4) 0.30853(3) 0.0222 1.0000 Uani .
Rh1 Rh 0.994495(12) 0.202065(11) 0.244402(7) 0.0207 1.0000 Uani .
Si1 Si 1.17692(4) 0.13969(4) 0.16896(3) 0.0216 1.0000 Uani .
C1 C 1.28933(17) 0.10657(17) 0.31051(11) 0.0311 1.0000 Uani D
C2 C 1.07770(17) 0.00669(14) 0.10823(11) 0.0253 1.0000 Uani D
C3 C 1.34880(16) -0.04012(15) 0.21502(11) 0.0266 1.0000 Uani D
C4 C 1.44176(18) -0.12073(17) 0.25525(12) 0.0344 1.0000 Uani D
C5 C 1.47372(19) -0.22916(18) 0.23692(13) 0.0408 1.0000 Uani D
C6 C 1.4144(2) -0.25633(17) 0.17980(14) 0.0424 1.0000 Uani D
C7 C 1.32093(19) -0.17648(16) 0.13865(12) 0.0337 1.0000 Uani D
C8 C 1.28820(16) -0.06854(14) 0.15603(10) 0.0259 1.0000 Uani D
C31 C 1.22136(17) 0.22747(14) 0.09405(10) 0.0255 1.0000 Uani D
C32 C 1.1427(2) 0.32910(16) 0.06681(12) 0.0348 1.0000 Uani D
C33 C 1.1809(2) 0.38369(19) 0.00655(14) 0.0446 1.0000 Uani D
C34 C 1.2987(2) 0.3378(2) -0.02774(13) 0.0459 1.0000 Uani D
C35 C 1.3799(2) 0.2373(2) -0.00140(13) 0.0414 1.0000 Uani D
C36 C 1.34124(19) 0.18298(17) 0.05908(12) 0.0324 1.0000 Uani D
C111 C 1.17587(17) 0.34136(16) 0.31951(11) 0.0285 1.0000 Uani D
C112 C 1.2675(2) 0.3472(2) 0.36607(13) 0.0389 1.0000 Uani D
C113 C 1.2935(2) 0.4395(2) 0.36421(15) 0.0479 1.0000 Uani D
C114 C 1.2295(2) 0.5273(2) 0.31634(15) 0.0481 1.0000 Uani D
C115 C 1.1383(2) 0.52291(19) 0.27093(13) 0.0407 1.0000 Uani D
C116 C 1.11224(19) 0.42984(17) 0.27199(12) 0.0327 1.0000 Uani D
C121 C 1.10430(17) 0.21600(17) 0.43327(11) 0.0294 1.0000 Uani D
C122 C 1.03752(19) 0.31306(19) 0.47137(12) 0.0365 1.0000 Uani D
C123 C 1.0034(2) 0.3117(2) 0.55052(14) 0.0496 1.0000 Uani D
C124 C 1.0342(2) 0.2152(3) 0.59246(14) 0.0541 1.0000 Uani D
C125 C 1.1012(2) 0.1194(2) 0.55594(14) 0.0496 1.0000 Uani D
C126 C 1.1367(2) 0.11897(19) 0.47636(12) 0.0378 1.0000 Uani D
C211 C 0.89843(17) 0.21703(14) 0.05257(10) 0.0244 1.0000 Uani D
C212 C 0.7833(2) 0.30355(16) 0.05443(12) 0.0338 1.0000 Uani D
C213 C 0.7487(2) 0.37695(17) -0.00798(13) 0.0425 1.0000 Uani D
C214 C 0.8283(2) 0.36556(19) -0.07274(14) 0.0462 1.0000 Uani D
C215 C 0.9425(2) 0.28085(19) -0.07565(13) 0.0423 1.0000 Uani D
C216 C 0.97836(19) 0.20586(16) -0.01313(11) 0.0309 1.0000 Uani D
C221 C 0.82716(16) 0.06286(14) 0.14281(10) 0.0245 1.0000 Uani D
C222 C 0.8233(2) -0.00459(18) 0.20678(13) 0.0395 1.0000 Uani D
C223 C 0.7477(2) -0.0630(2) 0.20620(16) 0.0517 1.0000 Uani D
C224 C 0.6785(2) -0.0568(2) 0.14263(16) 0.0489 1.0000 Uani D
C225 C 0.68220(19) 0.00902(19) 0.07947(14) 0.0401 1.0000 Uani D
C226 C 0.75514(17) 0.06948(16) 0.07939(11) 0.0298 1.0000 Uani D
C311 C 0.65280(16) 0.33186(15) 0.25738(10) 0.0249 1.0000 Uani D
C312 C 0.57805(18) 0.42721(16) 0.21939(12) 0.0331 1.0000 Uani D
C313 C 0.4762(2) 0.43065(19) 0.17947(13) 0.0420 1.0000 Uani D
C314 C 0.4475(2) 0.3407(2) 0.17784(13) 0.0436 1.0000 Uani D
C315 C 0.5189(2) 0.24626(19) 0.21662(13) 0.0399 1.0000 Uani D
C316 C 0.62034(18) 0.24210(17) 0.25652(12) 0.0323 1.0000 Uani D
C321 C 0.78530(16) 0.45249(15) 0.31431(12) 0.0284 1.0000 Uani D
C322 C 0.77345(19) 0.50288(17) 0.38537(14) 0.0372 1.0000 Uani D
C323 C 0.7752(2) 0.60617(19) 0.38708(17) 0.0504 1.0000 Uani D
C324 C 0.7872(2) 0.65988(19) 0.31841(19) 0.0551 1.0000 Uani D
C325 C 0.7980(2) 0.61185(18) 0.24709(17) 0.0460 1.0000 Uani D
C326 C 0.79871(18) 0.50781(16) 0.24475(13) 0.0334 1.0000 Uani D
C331 C 0.74326(17) 0.28537(15) 0.40808(10) 0.0264 1.0000 Uani D
C332 C 0.82036(19) 0.19877(16) 0.45257(12) 0.0314 1.0000 Uani D
C333 C 0.7841(2) 0.1807(2) 0.52982(13) 0.0414 1.0000 Uani D
C334 C 0.6716(3) 0.2485(2) 0.56215(13) 0.0488 1.0000 Uani D
C335 C 0.5925(2) 0.3336(2) 0.51758(14) 0.0488 1.0000 Uani D
C336 C 0.6277(2) 0.35174(18) 0.44091(13) 0.0379 1.0000 Uani D
C401 C 0.5734(3) 0.9759(4) 0.4336(2) 0.0814 1.0000 Uani D
C402 C 0.5322(3) 0.9006(3) 0.4679(2) 0.0763 1.0000 Uani D
C403 C 0.4590(3) 0.9239(3) 0.5338(2) 0.0765 1.0000 Uani D
H1 H 0.972(2) 0.296(2) 0.2002(16) 0.053(8) 1.0000 Uiso .
H11 H 1.2919(17) 0.0467(14) 0.3471(10) 0.0371(19) 1.0000 Uiso D
H12 H 1.3534(16) 0.1306(15) 0.3228(11) 0.0379(19) 1.0000 Uiso D
H21 H 1.0713(16) -0.0534(13) 0.1386(10) 0.0301(19) 1.0000 Uiso D
H22 H 1.0708(16) -0.0046(14) 0.0532(9) 0.0303(19) 1.0000 Uiso D
H41 H 1.4808(13) -0.1012(13) 0.2941(8) 0.0407(19) 1.0000 Uiso D
H51 H 1.5367(13) -0.2831(14) 0.2637(8) 0.0483(19) 1.0000 Uiso D
H61 H 1.4358(13) -0.3287(13) 0.1674(8) 0.0503(19) 1.0000 Uiso D
H71 H 1.2807(12) -0.1957(13) 0.1002(8) 0.0391(19) 1.0000 Uiso D
H321 H 1.0631(14) 0.3612(13) 0.0893(8) 0.0414(19) 1.0000 Uiso D
H331 H 1.1277(15) 0.4517(13) -0.0104(8) 0.0517(19) 1.0000 Uiso D
H341 H 1.3247(15) 0.3734(13) -0.0693(8) 0.0538(19) 1.0000 Uiso D
H351 H 1.4592(15) 0.2064(13) -0.0247(8) 0.0491(19) 1.0000 Uiso D
H361 H 1.3958(15) 0.1160(12) 0.0780(8) 0.0390(19) 1.0000 Uiso D
H1121 H 1.3100(13) 0.2876(13) 0.4000(8) 0.0464(19) 1.0000 Uiso D
H1131 H 1.3533(13) 0.4430(13) 0.3947(8) 0.0561(19) 1.0000 Uiso D
H1141 H 1.2473(13) 0.5894(13) 0.3155(8) 0.0570(19) 1.0000 Uiso D
H1151 H 1.0917(13) 0.5838(13) 0.2412(8) 0.0492(19) 1.0000 Uiso D
H1161 H 1.0496(12) 0.4262(13) 0.2423(7) 0.0392(19) 1.0000 Uiso D
H1221 H 1.0151(11) 0.3792(13) 0.4438(10) 0.0437(19) 1.0000 Uiso D
H1231 H 0.9591(11) 0.3768(14) 0.5756(10) 0.0595(19) 1.0000 Uiso D
H1241 H 1.0088(11) 0.2150(15) 0.6453(10) 0.0646(19) 1.0000 Uiso D
H1251 H 1.1226(11) 0.0539(14) 0.5835(10) 0.0591(19) 1.0000 Uiso D
H1261 H 1.1809(11) 0.0535(13) 0.4514(10) 0.0455(19) 1.0000 Uiso D
H2121 H 0.7296(14) 0.3114(12) 0.0978(9) 0.0402(19) 1.0000 Uiso D
H2131 H 0.6715(14) 0.4345(12) -0.006(1) 0.0515(19) 1.0000 Uiso D
H2141 H 0.8044(15) 0.4152(12) -0.1146(9) 0.0553(19) 1.0000 Uiso D
H2151 H 0.9968(15) 0.2734(12) -0.1191(9) 0.0504(19) 1.0000 Uiso D
H2161 H 1.0547(14) 0.1507(11) -0.0155(9) 0.0369(19) 1.0000 Uiso D
H2221 H 0.8702(12) -0.0086(11) 0.2488(9) 0.0464(19) 1.0000 Uiso D
H2231 H 0.7442(13) -0.1060(11) 0.2495(10) 0.0615(19) 1.0000 Uiso D
H2241 H 0.6295(12) -0.0968(11) 0.1430(10) 0.0574(19) 1.0000 Uiso D
H2251 H 0.6357(12) 0.0131(11) 0.0350(9) 0.0485(19) 1.0000 Uiso D
H2261 H 0.7562(12) 0.1154(10) 0.0365(9) 0.0356(19) 1.0000 Uiso D
H3121 H 0.5959(13) 0.4890(13) 0.2201(7) 0.0400(19) 1.0000 Uiso D
H3131 H 0.4256(14) 0.4953(13) 0.1545(7) 0.0505(19) 1.0000 Uiso D
H3141 H 0.3794(13) 0.3442(14) 0.1513(7) 0.0515(19) 1.0000 Uiso D
H3151 H 0.5001(14) 0.1848(13) 0.2164(7) 0.0482(19) 1.0000 Uiso D
H3161 H 0.6679(13) 0.1784(13) 0.2826(7) 0.0380(19) 1.0000 Uiso D
H3221 H 0.7645(9) 0.4673(13) 0.4329(10) 0.0449(19) 1.0000 Uiso D
H3231 H 0.7687(9) 0.6378(13) 0.4349(10) 0.0596(19) 1.0000 Uiso D
H3241 H 0.7886(9) 0.7299(13) 0.3197(11) 0.0654(19) 1.0000 Uiso D
H3251 H 0.8055(9) 0.6478(14) 0.1985(10) 0.0550(19) 1.0000 Uiso D
H3261 H 0.8081(9) 0.4745(13) 0.1956(9) 0.0395(19) 1.0000 Uiso D
H3321 H 0.8968(14) 0.1533(11) 0.4310(9) 0.0358(19) 1.0000 Uiso D
H3331 H 0.8370(15) 0.1234(12) 0.5597(10) 0.0491(19) 1.0000 Uiso D
H3341 H 0.6499(15) 0.2368(12) 0.6146(10) 0.0570(19) 1.0000 Uiso D
H3351 H 0.5143(15) 0.3782(12) 0.5389(10) 0.0575(19) 1.0000 Uiso D
H3361 H 0.5742(15) 0.4111(11) 0.4101(10) 0.0447(19) 1.0000 Uiso D
H4011 H 0.6222(12) 0.9605(15) 0.3893(10) 0.096(2) 1.0000 Uiso D
H4021 H 0.5552(13) 0.8327(14) 0.4455(10) 0.0906(19) 1.0000 Uiso D
H4031 H 0.4303(13) 0.8734(15) 0.5573(10) 0.093(2) 1.0000 Uiso D

loop_
_atom_site_aniso_label
_atom_site_aniso_U_11
_atom_site_aniso_U_22
_atom_site_aniso_U_33
_atom_site_aniso_U_23
_atom_site_aniso_U_13
_atom_site_aniso_U_12
Cl1 0.0351(2) 0.0279(2) 0.0273(2) 0.00501(16) -0.00578(17) -0.00947(18)
N1 0.0215(7) 0.0294(8) 0.0239(7) -0.0021(6) -0.0016(6) -0.0069(6)
N2 0.0216(7) 0.0222(7) 0.0234(7) -0.0012(5) -0.0001(5) -0.0062(6)
P1 0.0215(2) 0.0298(2) 0.0213(2) -0.00344(17) -0.00325(16) -0.00868(18)
P2 0.0212(2) 0.0209(2) 0.01957(19) -0.00076(15) -0.00267(15) -0.00739(16)
P3 0.0199(2) 0.0238(2) 0.0212(2) -0.00081(16) -0.00135(16) -0.00666(16)
Rh1 0.01919(7) 0.02284(7) 0.01907(7) -0.00198(5) -0.00184(4) -0.00673(5)
Si1 0.0196(2) 0.0228(2) 0.0213(2) -0.00171(17) -0.00098(17) -0.00703(18)
C1 0.0229(9) 0.0374(10) 0.0291(9) -0.0038(8) -0.0067(7) -0.0062(8)
C2 0.0257(9) 0.0223(8) 0.0269(9) -0.0031(7) -0.0024(7) -0.0077(7)
C3 0.0201(8) 0.0278(9) 0.0274(9) 0.0008(7) 0.0020(6) -0.0051(7)
C4 0.0226(9) 0.0398(11) 0.0333(10) 0.0043(8) -0.0016(7) -0.0045(8)
C5 0.0287(10) 0.0346(11) 0.0443(12) 0.0085(9) -0.0006(9) 0.0025(8)
C6 0.0391(12) 0.0256(10) 0.0506(13) 0.0008(9) 0.0013(10) -0.0003(9)
C7 0.0327(10) 0.0261(9) 0.0366(10) -0.0028(8) 0.0007(8) -0.0052(8)
C8 0.0224(8) 0.0245(8) 0.0256(8) 0.0010(7) 0.0031(6) -0.0042(7)
C31 0.0292(9) 0.0264(8) 0.0244(8) -0.0019(7) -0.0025(7) -0.0144(7)
C32 0.0343(10) 0.0307(10) 0.0391(11) 0.0040(8) -0.0038(8) -0.0125(8)
C33 0.0508(14) 0.0385(12) 0.0468(13) 0.0143(10) -0.0093(10) -0.0206(11)
C34 0.0621(16) 0.0526(14) 0.0355(11) 0.0091(10) -0.0004(10) -0.0373(13)
C35 0.0433(12) 0.0496(13) 0.0376(11) -0.0055(10) 0.0114(9) -0.0263(11)
C36 0.0325(10) 0.0312(10) 0.0348(10) -0.0028(8) 0.0044(8) -0.0146(8)
C111 0.0243(9) 0.0354(10) 0.0282(9) -0.0052(7) -0.0006(7) -0.0137(8)
C112 0.0308(10) 0.0486(12) 0.0405(11) -0.0052(9) -0.0075(9) -0.0176(9)
C113 0.0376(12) 0.0597(15) 0.0559(15) -0.0159(12) -0.0025(10) -0.0275(11)
C114 0.0479(14) 0.0469(13) 0.0579(15) -0.0172(11) 0.0151(11) -0.0285(11)
C115 0.0434(12) 0.0388(11) 0.0409(12) -0.0039(9) 0.0073(9) -0.0180(10)
C116 0.0313(10) 0.0368(10) 0.0302(10) -0.0024(8) 0.0006(8) -0.0135(8)
C121 0.0252(9) 0.0433(11) 0.0220(8) -0.0035(7) -0.0047(7) -0.0150(8)
C122 0.0338(10) 0.0476(12) 0.0304(10) -0.0098(9) 0.0002(8) -0.0175(9)
C123 0.0474(14) 0.0743(18) 0.0339(12) -0.0206(12) 0.0082(10) -0.0303(13)
C124 0.0526(15) 0.097(2) 0.0241(10) -0.0059(12) 0.0019(10) -0.0411(15)
C125 0.0508(14) 0.0728(17) 0.0311(11) 0.0139(11) -0.0114(10) -0.0306(13)
C126 0.0374(11) 0.0472(12) 0.0293(10) 0.0036(9) -0.0078(8) -0.0165(10)
C211 0.0299(9) 0.0240(8) 0.0205(8) -0.0006(6) -0.0054(6) -0.0110(7)
C212 0.0382(11) 0.0284(9) 0.0267(9) 0.0007(7) -0.0018(8) -0.0042(8)
C213 0.0477(13) 0.0309(10) 0.0388(12) 0.0066(9) -0.0080(10) -0.0043(9)
C214 0.0613(15) 0.0404(12) 0.0350(11) 0.0160(9) -0.0107(10) -0.0185(11)
C215 0.0497(13) 0.0499(13) 0.0289(10) 0.0075(9) 0.0012(9) -0.0226(11)
C216 0.0317(10) 0.0349(10) 0.0268(9) 0.0006(7) -0.0009(7) -0.0137(8)
C221 0.0233(8) 0.0235(8) 0.0268(8) -0.0027(6) -0.0003(6) -0.0091(7)
C222 0.0447(12) 0.0401(11) 0.0394(11) 0.0094(9) -0.0084(9) -0.0228(10)
C223 0.0602(16) 0.0459(13) 0.0574(15) 0.0118(11) 0.0013(12) -0.0319(12)
C224 0.0451(13) 0.0492(14) 0.0642(16) -0.0090(12) 0.0061(11) -0.0315(12)
C225 0.0316(11) 0.0513(13) 0.0444(12) -0.0157(10) 0.0006(9) -0.0223(10)
C226 0.0259(9) 0.0365(10) 0.0288(9) -0.0071(8) 0.0009(7) -0.0138(8)
C311 0.0204(8) 0.0282(8) 0.0238(8) -0.0049(7) 0.0003(6) -0.0066(7)
C312 0.0271(9) 0.0307(10) 0.0391(11) -0.0018(8) -0.0089(8) -0.0072(8)
C313 0.0311(11) 0.0433(12) 0.0459(12) -0.0030(10) -0.0147(9) -0.0061(9)
C314 0.0285(10) 0.0584(14) 0.0450(12) -0.0181(11) -0.0054(9) -0.0157(10)
C315 0.0355(11) 0.0456(12) 0.0452(12) -0.0163(10) 0.0026(9) -0.0219(10)
C316 0.0284(9) 0.0340(10) 0.0347(10) -0.0045(8) 0.0012(8) -0.0124(8)
C321 0.0215(8) 0.0233(8) 0.0385(10) -0.0009(7) -0.0033(7) -0.0062(7)
C322 0.0346(11) 0.0330(10) 0.0430(12) -0.0069(9) -0.0070(9) -0.0107(9)
C323 0.0539(15) 0.0360(12) 0.0629(16) -0.0128(11) -0.0169(12) -0.0157(11)
C324 0.0537(15) 0.0285(11) 0.088(2) 0.0028(12) -0.0260(14) -0.0178(11)
C325 0.0359(12) 0.0351(11) 0.0696(16) 0.0183(11) -0.0148(11) -0.0168(9)
C326 0.0259(9) 0.0302(9) 0.0422(11) 0.0044(8) -0.0046(8) -0.0088(8)
C331 0.0260(9) 0.0300(9) 0.0243(8) -0.0014(7) -0.0001(7) -0.0120(7)
C332 0.0302(10) 0.0345(10) 0.0311(10) 0.0031(8) -0.0042(8) -0.0144(8)
C333 0.0499(13) 0.0506(13) 0.0321(11) 0.0107(9) -0.0097(9) -0.0289(11)
C334 0.0629(16) 0.0690(17) 0.0276(11) -0.0011(10) 0.0064(10) -0.0411(14)
C335 0.0464(14) 0.0593(15) 0.0402(12) -0.0105(11) 0.0170(10) -0.0217(12)
C336 0.0322(10) 0.0412(11) 0.0351(11) -0.0041(9) 0.0060(8) -0.0094(9)
C401 0.0523(18) 0.127(3) 0.064(2) -0.028(2) -0.0041(15) -0.031(2)
C402 0.064(2) 0.070(2) 0.087(3) -0.0231(19) -0.0241(18) -0.0125(17)
C403 0.079(2) 0.096(3) 0.069(2) 0.0027(19) -0.0294(18) -0.045(2)

loop_
_atom_type_symbol
_atom_type_scat_dispersion_real
_atom_type_scat_dispersion_imag
_atom_type_scat_Cromer_Mann_a1
_atom_type_scat_Cromer_Mann_b1
_atom_type_scat_Cromer_Mann_a2
_atom_type_scat_Cromer_Mann_b2
_atom_type_scat_Cromer_Mann_a3
_atom_type_scat_Cromer_Mann_b3
_atom_type_scat_Cromer_Mann_a4
_atom_type_scat_Cromer_Mann_b4
_atom_type_scat_Cromer_Mann_c
_atom_type_scat_source
C 0.0033 0.0016 2.3100 20.8439 1.0200 10.2075 1.5886 0.5687 0.8650 51.6512 0.2156 'International Tables Vol C 4.2.6.8 and 6.1.1.4'
H 0.0000 0.0000 0.4930 10.5109 0.3229 26.1257 0.1402 3.1424 0.0408 57.7998 0.0030 'International Tables Vol C 4.2.6.8 and 6.1.1.4'
Cl 0.1484 0.1585 11.4604 0.0104 7.1964 1.1662 6.2556 18.5194 1.6455 47.7784 -9.5574 'International Tables Vol C 4.2.6.8 and 6.1.1.4'
N 0.0061 0.0033 12.2126 0.0057 3.1322 9.8933 2.0125 28.9975 1.1663 0.5826 -11.5290 'International Tables Vol C 4.2.6.8 and 6.1.1.4'
P 0.1023 0.0942 6.4345 1.9067 4.1791 27.1570 1.7800 0.5260 1.4908 68.1645 1.1149 'International Tables Vol C 4.2.6.8 and 6.1.1.4'
Rh -1.1178 0.9187 19.2957 0.7515 14.3501 8.2176 4.7343 25.8749 1.2892 98.6062 5.3280 'International Tables Vol C 4.2.6.8 and 6.1.1.4'
Si 0.0817 0.0704 6.2915 2.4386 3.0353 32.3337 1.9891 0.6785 1.5410 81.6937 1.1407 'International Tables Vol C 4.2.6.8 and 6.1.1.4'

loop_
_exptl_crystal_face_index_h
_exptl_crystal_face_index_k
_exptl_crystal_face_index_l
_exptl_crystal_face_perp_dist
1 0 0 0.060
-1 -2 0 0.140
0 4 -5 0.030
0 7 8 0.084
0 -4 -4 0.116
0 -4 5 0.110
10 7 8 0.078
-11 -5 6 0.085

loop_
_geom_angle_atom_site_label_1
_geom_angle_site_symmetry_1
_geom_angle_atom_site_label_2
_geom_angle_atom_site_label_3
_geom_angle
_geom_angle_publ_flag
Si1 . N1 C1 117.40(12) yes
Si1 . N1 C3 109.20(12) yes
C1 . N1 C3 118.46(15) yes
Si1 . N2 C2 116.88(11) yes
Si1 . N2 C8 109.08(12) yes
C2 . N2 C8 117.81(14) yes
Rh1 . P1 C1 108.31(6) yes
Rh1 . P1 C111 121.43(6) yes
C1 . P1 C111 103.16(9) yes
Rh1 . P1 C121 117.88(6) yes
C1 . P1 C121 103.73(9) yes
C111 . P1 C121 100.16(9) yes
Rh1 . P2 C2 107.42(6) yes
Rh1 . P2 C211 114.21(6) yes
C2 . P2 C211 105.80(8) yes
Rh1 . P2 C221 126.69(6) yes
C2 . P2 C221 96.85(8) yes
C211 . P2 C221 103.05(8) yes
Rh1 . P3 C311 117.48(6) yes
Rh1 . P3 C321 108.38(6) yes
C311 . P3 C321 102.86(8) yes
Rh1 . P3 C331 123.66(6) yes
C311 . P3 C331 98.95(8) yes
C321 . P3 C331 102.88(9) yes
Cl1 . Rh1 P3 103.191(16) yes
Cl1 . Rh1 P1 83.255(17) yes
P3 . Rh1 P1 102.337(16) yes
Cl1 . Rh1 P2 88.020(16) yes
P3 . Rh1 P2 103.446(16) yes
P1 . Rh1 P2 154.044(17) yes
Cl1 . Rh1 Si1 91.335(17) yes
P3 . Rh1 Si1 165.376(17) yes
P1 . Rh1 Si1 77.402(17) yes
P2 . Rh1 Si1 78.419(16) yes
Cl1 . Rh1 H1 174.6(11) no
P3 . Rh1 H1 81.9(11) no
P1 . Rh1 H1 97.6(11) no
P2 . Rh1 H1 89.0(11) no
Si1 . Rh1 H1 83.6(11) no
N2 . Si1 N1 93.49(7) yes
N2 . Si1 Rh1 109.40(5) yes
N1 . Si1 Rh1 109.90(5) yes
N2 . Si1 C31 107.77(7) yes
N1 . Si1 C31 109.35(8) yes
Rh1 . Si1 C31 122.92(6) yes
P1 . C1 N1 109.45(12) yes
P1 . C1 H11 107.9(11) no
N1 . C1 H11 110.2(11) no
P1 . C1 H12 108.1(11) no
N1 . C1 H12 112.3(11) no
H11 . C1 H12 108.7(13) no
P2 . C2 N2 111.09(12) yes
P2 . C2 H21 105.6(10) no
N2 . C2 H21 111.3(10) no
P2 . C2 H22 107.8(10) no
N2 . C2 H22 112.4(10) no
H21 . C2 H22 108.3(13) no
N1 . C3 C4 126.11(18) yes
N1 . C3 C8 114.01(15) yes
C4 . C3 C8 119.81(18) yes
C3 . C4 C5 119.3(2) yes
C3 . C4 H41 119.2(10) no
C5 . C4 H41 121.5(10) no
C4 . C5 C6 120.62(19) yes
C4 . C5 H51 119.2(11) no
C6 . C5 H51 120.2(11) no
C5 . C6 C7 120.9(2) yes
C5 . C6 H61 120.7(11) no
C7 . C6 H61 118.5(11) no
C6 . C7 C8 119.2(2) yes
C6 . C7 H71 120.3(10) no
C8 . C7 H71 120.5(10) no
C3 . C8 N2 114.16(16) yes
C3 . C8 C7 120.11(17) yes
N2 . C8 C7 125.64(18) yes
Si1 . C31 C32 125.35(15) yes
Si1 . C31 C36 116.79(14) yes
C32 . C31 C36 117.69(18) yes
C31 . C32 C33 121.1(2) yes
C31 . C32 H321 119.8(10) no
C33 . C32 H321 119.1(10) no
C32 . C33 C34 120.3(2) yes
C32 . C33 H331 119.9(11) no
C34 . C33 H331 119.8(11) no
C33 . C34 C35 120.1(2) yes
C33 . C34 H341 120.8(11) no
C35 . C34 H341 119.1(11) no
C34 . C35 C36 119.4(2) yes
C34 . C35 H351 119.9(11) no
C36 . C35 H351 120.6(11) no
C31 . C36 C35 121.4(2) yes
C31 . C36 H361 118.5(10) no
C35 . C36 H361 120.1(10) no
P1 . C111 C112 120.01(16) yes
P1 . C111 C116 121.27(15) yes
C112 . C111 C116 118.60(19) yes
C111 . C112 C113 120.6(2) yes
C111 . C112 H1121 119.2(11) no
C113 . C112 H1121 120.2(11) no
C112 . C113 C114 120.3(2) yes
C112 . C113 H1131 120.3(11) no
C114 . C113 H1131 119.4(11) no
C113 . C114 C115 119.6(2) yes
C113 . C114 H1141 119.9(11) no
C115 . C114 H1141 120.5(11) no
C114 . C115 C116 120.4(2) yes
C114 . C115 H1151 119.5(11) no
C116 . C115 H1151 120.1(11) no
C115 . C116 C111 120.5(2) yes
C115 . C116 H1161 121.3(10) no
C111 . C116 H1161 118.2(10) no
P1 . C121 C122 118.15(16) yes
P1 . C121 C126 122.85(16) yes
C122 . C121 C126 118.85(19) yes
C121 . C122 C123 120.1(2) yes
C121 . C122 H1221 120.4(11) no
C123 . C122 H1221 119.4(11) no
C122 . C123 C124 120.6(2) yes
C122 . C123 H1231 119.6(11) no
C124 . C123 H1231 119.7(11) no
C123 . C124 C125 119.8(2) yes
C123 . C124 H1241 120.0(11) no
C125 . C124 H1241 120.2(11) no
C124 . C125 C126 120.5(2) yes
C124 . C125 H1251 120.6(11) no
C126 . C125 H1251 118.9(11) no
C125 . C126 C121 120.1(2) yes
C125 . C126 H1261 120.3(11) no
C121 . C126 H1261 119.6(11) no
P2 . C211 C212 117.78(14) yes
P2 . C211 C216 123.13(14) yes
C212 . C211 C216 119.01(17) yes
C211 . C212 C213 120.7(2) yes
C211 . C212 H2121 119.5(10) no
C213 . C212 H2121 119.8(10) no
C212 . C213 C214 120.0(2) yes
C212 . C213 H2131 119.8(11) no
C214 . C213 H2131 120.2(11) no
C213 . C214 C215 120.2(2) yes
C213 . C214 H2141 119.5(11) no
C215 . C214 H2141 120.3(11) no
C214 . C215 C216 120.4(2) yes
C214 . C215 H2151 120.4(11) no
C216 . C215 H2151 119.2(11) no
C215 . C216 C211 119.69(19) yes
C215 . C216 H2161 119.6(10) no
C211 . C216 H2161 120.7(10) no
P2 . C221 C222 119.27(15) yes
P2 . C221 C226 121.75(14) yes
C222 . C221 C226 118.61(18) yes
C221 . C222 C223 119.7(2) yes
C221 . C222 H2221 118.8(11) no
C223 . C222 H2221 121.5(11) no
C222 . C223 C224 121.0(2) yes
C222 . C223 H2231 119.0(11) no
C224 . C223 H2231 120.1(11) no
C223 . C224 C225 119.6(2) yes
C223 . C224 H2241 119.9(11) no
C225 . C224 H2241 120.5(11) no
C224 . C225 C226 120.4(2) yes
C224 . C225 H2251 120.3(11) no
C226 . C225 H2251 119.3(11) no
C221 . C226 C225 120.7(2) yes
C221 . C226 H2261 119.2(10) no
C225 . C226 H2261 120.1(10) no
P3 . C311 C312 125.25(15) yes
P3 . C311 C316 116.60(14) yes
C312 . C311 C316 118.15(17) yes
C311 . C312 C313 120.3(2) yes
C311 . C312 H3121 120.3(10) no
C313 . C312 H3121 119.4(10) no
C312 . C313 C314 120.6(2) yes
C312 . C313 H3131 120.0(11) no
C314 . C313 H3131 119.4(11) no
C313 . C314 C315 119.9(2) yes
C313 . C314 H3141 119.7(11) no
C315 . C314 H3141 120.4(11) no
C314 . C315 C316 119.9(2) yes
C314 . C315 H3151 120.8(11) no
C316 . C315 H3151 119.3(11) no
C311 . C316 C315 121.1(2) yes
C311 . C316 H3161 119.3(10) no
C315 . C316 H3161 119.6(10) no
P3 . C321 C322 122.47(16) yes
P3 . C321 C326 118.84(15) yes
C322 . C321 C326 118.58(19) yes
C321 . C322 C323 120.4(2) yes
C321 . C322 H3221 120.2(11) no
C323 . C322 H3221 119.4(11) no
C322 . C323 C324 120.4(2) yes
C322 . C323 H3231 119.2(11) no
C324 . C323 H3231 120.5(11) no
C323 . C324 C325 120.2(2) yes
C323 . C324 H3241 120.2(11) no
C325 . C324 H3241 119.5(11) no
C324 . C325 C326 119.9(2) yes
C324 . C325 H3251 121.9(11) no
C326 . C325 H3251 118.2(11) no
C321 . C326 C325 120.5(2) yes
C321 . C326 H3261 120.0(10) no
C325 . C326 H3261 119.5(10) no
P3 . C331 C332 120.30(14) yes
P3 . C331 C336 120.71(15) yes
C332 . C331 C336 118.99(18) yes
C331 . C332 C333 120.1(2) yes
C331 . C332 H3321 119.7(10) no
C333 . C332 H3321 120.1(10) no
C332 . C333 C334 120.3(2) yes
C332 . C333 H3331 119.7(11) no
C334 . C333 H3331 120.1(11) no
C333 . C334 C335 120.1(2) yes
C333 . C334 H3341 119.2(11) no
C335 . C334 H3341 120.7(11) no
C334 . C335 C336 120.0(2) yes
C334 . C335 H3351 120.1(11) no
C336 . C335 H3351 119.9(11) no
C331 . C336 C335 120.6(2) yes
C331 . C336 H3361 119.0(10) no
C335 . C336 H3361 120.4(10) no
C403 2_676 C401 C402 120.8(3) yes
C403 2_676 C401 H4011 118.9(13) no
C402 . C401 H4011 120.2(12) no
C401 . C402 C403 120.1(3) yes
C401 . C402 H4021 120.1(12) no
C403 . C402 H4021 119.8(12) no
C401 2_676 C403 C402 119.1(4) yes
C401 2_676 C403 H4031 120.3(12) no
C402 . C403 H4031 120.6(12) no

loop_
_geom_bond_atom_site_label_1
_geom_bond_atom_site_label_2
_geom_bond_site_symmetry_2
_geom_bond_distance
_geom_bond_publ_flag
Cl1 Rh1 . 2.4910(5) yes
N1 Si1 . 1.7603(16) yes
N1 C1 . 1.463(2) yes
N1 C3 . 1.412(2) yes
N2 Si1 . 1.7637(15) yes
N2 C2 . 1.456(2) yes
N2 C8 . 1.411(2) yes
P1 Rh1 . 2.3442(5) yes
P1 C1 . 1.880(2) yes
P1 C111 . 1.831(2) yes
P1 C121 . 1.8272(19) yes
P2 Rh1 . 2.3310(4) yes
P2 C2 . 1.8650(18) yes
P2 C211 . 1.8227(18) yes
P2 C221 . 1.8381(18) yes
P3 Rh1 . 2.4671(5) yes
P3 C311 . 1.8416(18) yes
P3 C321 . 1.8373(19) yes
P3 C331 . 1.8319(18) yes
Rh1 Si1 . 2.3042(5) yes
Rh1 H1 . 1.37(3) no
Si1 C31 . 1.8809(18) yes
C1 H11 . 0.985(15) no
C1 H12 . 0.964(15) no
C2 H21 . 0.961(15) no
C2 H22 . 0.971(15) no
C3 C4 . 1.391(3) yes
C3 C8 . 1.415(3) yes
C4 C5 . 1.398(3) yes
C4 H41 . 0.930(16) no
C5 C6 . 1.372(4) yes
C5 H51 . 0.934(16) no
C6 C7 . 1.397(3) yes
C6 H61 . 0.933(16) no
C7 C8 . 1.386(3) yes
C7 H71 . 0.933(16) no
C31 C32 . 1.392(3) yes
C31 C36 . 1.403(3) yes
C32 C33 . 1.385(3) yes
C32 H321 . 0.929(16) no
C33 C34 . 1.380(4) yes
C33 H331 . 0.927(16) no
C34 C35 . 1.385(4) yes
C34 H341 . 0.936(16) no
C35 C36 . 1.388(3) yes
C35 H351 . 0.931(16) no
C36 H361 . 0.933(15) no
C111 C112 . 1.405(3) yes
C111 C116 . 1.384(3) yes
C112 C113 . 1.382(3) yes
C112 H1121 . 0.951(16) no
C113 C114 . 1.383(4) yes
C113 H1131 . 0.916(16) no
C114 C115 . 1.382(4) yes
C114 H1141 . 0.933(16) no
C115 C116 . 1.394(3) yes
C115 H1151 . 0.932(16) no
C116 H1161 . 0.936(16) no
C121 C122 . 1.398(3) yes
C121 C126 . 1.390(3) yes
C122 C123 . 1.385(3) yes
C122 H1221 . 0.932(16) no
C123 C124 . 1.376(4) yes
C123 H1231 . 0.932(16) no
C124 C125 . 1.373(4) yes
C124 H1241 . 0.931(17) no
C125 C126 . 1.395(3) yes
C125 H1251 . 0.926(16) no
C126 H1261 . 0.935(16) no
C211 C212 . 1.397(3) yes
C211 C216 . 1.391(3) yes
C212 C213 . 1.381(3) yes
C212 H2121 . 0.924(16) no
C213 C214 . 1.376(3) yes
C213 H2131 . 0.934(16) no
C214 C215 . 1.379(3) yes
C214 H2141 . 0.930(16) no
C215 C216 . 1.396(3) yes
C215 H2151 . 0.929(16) no
C216 H2161 . 0.914(15) no
C221 C222 . 1.393(3) yes
C221 C226 . 1.393(3) yes
C222 C223 . 1.394(3) yes
C222 H2221 . 0.918(16) no
C223 C224 . 1.375(4) yes
C223 H2231 . 0.924(17) no
C224 C225 . 1.369(4) yes
C224 H2241 . 0.927(16) no
C225 C226 . 1.389(3) yes
C225 H2251 . 0.949(16) no
C226 H2261 . 0.935(15) no
C311 C312 . 1.393(3) yes
C311 C316 . 1.397(3) yes
C312 C313 . 1.397(3) yes
C312 H3121 . 0.931(16) no
C313 C314 . 1.374(3) yes
C313 H3131 . 0.938(16) no
C314 C315 . 1.380(4) yes
C314 H3141 . 0.927(16) no
C315 C316 . 1.389(3) yes
C315 H3151 . 0.932(16) no
C316 H3161 . 0.929(15) no
C321 C322 . 1.389(3) yes
C321 C326 . 1.402(3) yes
C322 C323 . 1.394(3) yes
C322 H3221 . 0.942(16) no
C323 C324 . 1.374(4) yes
C323 H3231 . 0.923(17) no
C324 C325 . 1.379(4) yes
C324 H3241 . 0.947(17) no
C325 C326 . 1.393(3) yes
C325 H3251 . 0.955(16) no
C326 H3261 . 0.948(16) no
C331 C332 . 1.388(3) yes
C331 C336 . 1.400(3) yes
C332 C333 . 1.398(3) yes
C332 H3321 . 0.931(15) no
C333 C334 . 1.378(4) yes
C333 H3331 . 0.931(16) no
C334 C335 . 1.386(4) yes
C334 H3341 . 0.937(16) no
C335 C336 . 1.386(3) yes
C335 H3351 . 0.941(16) no
C336 H3361 . 0.957(16) no
C401 C403 2_676 1.379(5) yes
C401 C402 . 1.372(6) yes
C401 H4011 . 0.902(18) no
C402 C403 . 1.344(5) yes
C402 H4021 . 0.935(18) no
C403 H4031 . 0.931(18) no

loop_
_geom_hbond_atom_site_label_D
_geom_hbond_atom_site_label_H
_geom_hbond_atom_site_label_A
_geom_hbond_angle_DHA
_geom_hbond_distance_DH
_geom_hbond_distance_HA
_geom_hbond_distance_DA
_geom_hbond_publ_flag
C312 H3121 C326 129.9(12) 0.931(16) 2.552(17) 3.230(3) yes
